data_4101713
loop_
_publ_author_name
'Salata, Michael R.'
'Marks, Tobin J.'

_publ_section_title
;
 Synthesis, characterization, and marked polymerization selectivity
 characteristics of binuclear phenoxyiminato organozirconium catalysts.
;
_journal_issue 1
_journal_name_full 'Journal of the American Chemical Society'
_journal_page_first 12
_journal_page_last 13
_journal_paper_doi 10.1021/ja076857e
_journal_volume 130
_journal_year 2008
_chemical_formula_moiety 'C42 H58 N2 O2 Si2'
_chemical_formula_sum 'C42 H58 N2 O2 Si2'
_chemical_formula_weight 679.08
_chemical_name_systematic
; 
 ? 
;
_space_group_IT_number 9
_symmetry_cell_setting monoclinic
_symmetry_space_group_name_Hall 'C -2yc'
_symmetry_space_group_name_H-M 'C 1 c 1'
_atom_sites_solution_hydrogens geom
_atom_sites_solution_primary direct
_atom_sites_solution_secondary difmap
_audit_creation_method SHELXL-97
_cell_angle_alpha 90.00
_cell_angle_beta 109.311(3)
_cell_angle_gamma 90.00
_cell_formula_units_Z 4
_cell_length_a 26.914(6)
_cell_length_b 9.765(2)
_cell_length_c 16.289(4)
_cell_measurement_reflns_used 9137
_cell_measurement_temperature 153(2)
_cell_measurement_theta_max 28.78
_cell_measurement_theta_min 1.60
_cell_volume 4040.1(16)
_computing_cell_refinement 'Bruker SMART'
_computing_data_collection 'Bruker SMART'
_computing_data_reduction 'Bruker SHELXTL'
_computing_molecular_graphics 'Bruker SHELXTL'
_computing_publication_material 'Bruker SHELXTL'
_computing_structure_refinement 'SHELXL-97 (Sheldrick, 1997)'
_computing_structure_solution 'SHELXS-97 (Sheldrick, 1990)'
_diffrn_ambient_temperature 153(2)
_diffrn_measured_fraction_theta_full 0.929
_diffrn_measured_fraction_theta_max 0.929
_diffrn_measurement_device_type 'CCD area detector'
_diffrn_measurement_method 'omega scans'
_diffrn_radiation_monochromator graphite
_diffrn_radiation_source 'fine-focus sealed tube'
_diffrn_radiation_type MoK\a
_diffrn_radiation_wavelength 0.71073
_diffrn_reflns_av_R_equivalents 0.0828
_diffrn_reflns_av_sigmaI/netI 0.0726
_diffrn_reflns_limit_h_max 34
_diffrn_reflns_limit_h_min -35
_diffrn_reflns_limit_k_max 12
_diffrn_reflns_limit_k_min -12
_diffrn_reflns_limit_l_max 21
_diffrn_reflns_limit_l_min -21
_diffrn_reflns_number 18255
_diffrn_reflns_theta_full 28.78
_diffrn_reflns_theta_max 28.78
_diffrn_reflns_theta_min 1.60
_exptl_absorpt_coefficient_mu 0.123
_exptl_absorpt_correction_T_max 0.99153
_exptl_absorpt_correction_T_min 0.94954
_exptl_absorpt_correction_type integration
_exptl_absorpt_process_details 'Bruker-AXS, 2003'
_exptl_crystal_colour yellow
_exptl_crystal_density_diffrn 1.116
_exptl_crystal_density_method 'not measured'
_exptl_crystal_description plate
_exptl_crystal_F_000 1472
_exptl_crystal_size_max 0.598
_exptl_crystal_size_mid 0.232
_exptl_crystal_size_min 0.070
_refine_diff_density_max 0.474
_refine_diff_density_min -0.184
_refine_diff_density_rms 0.053
_refine_ls_abs_structure_details 'Flack H D (1983), Acta Cryst. A39, 876-881'
_refine_ls_abs_structure_Flack 0.04(8)
_refine_ls_extinction_method none
_refine_ls_goodness_of_fit_ref 1.033
_refine_ls_hydrogen_treatment constr
_refine_ls_matrix_type full
_refine_ls_number_parameters 447
_refine_ls_number_reflns 9137
_refine_ls_number_restraints 2
_refine_ls_restrained_S_all 1.033
_refine_ls_R_factor_all 0.0533
_refine_ls_R_factor_gt 0.0462
_refine_ls_shift/su_max 0.000
_refine_ls_shift/su_mean 0.000
_refine_ls_structure_factor_coef Fsqd
_refine_ls_weighting_details 'calc w=1/[\s^2^(Fo^2^)+(0.0678P)^2^+0.0000P] where P=(Fo^2^+2Fc^2^)/3'
_refine_ls_weighting_scheme calc
_refine_ls_wR_factor_gt 0.1123
_refine_ls_wR_factor_ref 0.1191
_reflns_number_gt 8105
_reflns_number_total 9137
_reflns_threshold_expression >2sigma(I)
_cod_data_source_file ja076857esi20070910_114413.cif
_cod_data_source_block ftms2fi2
_cod_depositor_comments
;
The following automatic conversions were performed:

'_symmetry_cell_setting' value 'Monoclinic' changed to 'monoclinic'
according to the built-in table from CIF Core dictionary named
'cif_core.dic' version 2.4.1 from 2010-06-29.

Automatic conversion script
Id: cif_fix_values 1673 2011-04-08 12:14:43Z adriana 
;
_cod_original_cell_volume 4040.1(15)
_cod_original_sg_symbol_H-M Cc
_cod_database_code 4101713

loop_
_symmetry_equiv_pos_as_xyz
'x, y, z'
'x, -y, z+1/2'
'x+1/2, y+1/2, z'
'x+1/2, -y+1/2, z+1/2'

loop_
_atom_site_label
_atom_site_type_symbol
_atom_site_fract_x
_atom_site_fract_y
_atom_site_fract_z
_atom_site_U_iso_or_equiv
_atom_site_adp_type
_atom_site_occupancy
_atom_site_symmetry_multiplicity
_atom_site_calc_flag
_atom_site_refinement_flags
_atom_site_disorder_assembly
_atom_site_disorder_group
C1 C -0.15652(8) 0.1862(2) 0.98857(13) 0.0252(4) Uani 1 1 d . . .
C2 C -0.19570(8) 0.1213(2) 0.91983(13) 0.0277(4) Uani 1 1 d . . .
C3 C -0.21923(8) 0.1881(2) 0.83103(13) 0.0317(4) Uani 1 1 d . . .
H3 H -0.2056 0.2840 0.8354 0.038 Uiso 1 1 calc R . .
C4 C -0.20159(12) 0.1132(3) 0.76350(16) 0.0495(6) Uani 1 1 d . . .
H4A H -0.2149 0.0190 0.7574 0.074 Uiso 1 1 calc R . .
H4B H -0.1630 0.1119 0.7821 0.074 Uiso 1 1 calc R . .
H4C H -0.2155 0.1604 0.7074 0.074 Uiso 1 1 calc R . .
C5 C -0.27939(9) 0.1952(3) 0.80270(17) 0.0444(6) Uani 1 1 d . . .
H5A H -0.2937 0.1024 0.8002 0.067 Uiso 1 1 calc R . .
H5B H -0.2931 0.2377 0.7451 0.067 Uiso 1 1 calc R . .
H5C H -0.2898 0.2499 0.8447 0.067 Uiso 1 1 calc R . .
C6 C -0.21318(8) -0.0068(2) 0.93535(14) 0.0320(4) Uani 1 1 d . . .
H6 H -0.2389 -0.0529 0.8893 0.038 Uiso 1 1 calc R . .
C7 C -0.19409(8) -0.0693(2) 1.01619(15) 0.0322(4) Uani 1 1 d . . .
H7 H -0.2067 -0.1571 1.0252 0.039 Uiso 1 1 calc R . .
C8 C -0.15621(9) -0.0022(2) 1.08425(14) 0.0318(4) Uani 1 1 d . . .
H8 H -0.1433 -0.0444 1.1398 0.038 Uiso 1 1 calc R . .
C9 C -0.13716(8) 0.1260(2) 1.07165(14) 0.0281(4) Uani 1 1 d . . .
C10 C -0.09641(8) 0.1989(2) 1.14598(14) 0.0330(4) Uani 1 1 d . . .
H10 H -0.0997 0.2992 1.1328 0.040 Uiso 1 1 calc R . .
C11 C -0.10468(11) 0.1783(3) 1.23406(15) 0.0458(6) Uani 1 1 d . . .
H11A H -0.0973 0.0827 1.2525 0.069 Uiso 1 1 calc R . .
H11B H -0.1412 0.2003 1.2284 0.069 Uiso 1 1 calc R . .
H11C H -0.0808 0.2386 1.2775 0.069 Uiso 1 1 calc R . .
C12 C -0.04062(9) 0.1548(3) 1.15088(17) 0.0431(6) Uani 1 1 d . . .
H12A H -0.0336 0.1860 1.0986 0.065 Uiso 1 1 calc R . .
H12B H -0.0379 0.0547 1.1547 0.065 Uiso 1 1 calc R . .
H12C H -0.0148 0.1954 1.2025 0.065 Uiso 1 1 calc R . .
C13 C -0.09981(7) 0.3454(2) 0.95668(12) 0.0263(4) Uani 1 1 d . . .
H13 H -0.0827 0.2716 0.9389 0.032 Uiso 1 1 calc R . .
C14 C -0.07969(7) 0.4856(2) 0.95768(12) 0.0242(4) Uani 1 1 d . . .
C15 C -0.10280(8) 0.5932(2) 0.99021(13) 0.0288(4) Uani 1 1 d . . .
H15 H -0.1309 0.5737 1.0115 0.035 Uiso 1 1 calc R . .
C16 C -0.08565(8) 0.7241(2) 0.99176(13) 0.0286(4) Uani 1 1 d . . .
H16 H -0.1034 0.7957 1.0101 0.034 Uiso 1 1 calc R . .
C17 C -0.03737(7) 0.5140(2) 0.92882(12) 0.0225(4) Uani 1 1 d . . .
C18 C -0.11289(8) 0.4199(3) 0.73749(15) 0.0392(5) Uani 1 1 d . . .
H18A H -0.1182 0.5170 0.7476 0.059 Uiso 1 1 calc R . .
H18B H -0.1321 0.3635 0.7667 0.059 Uiso 1 1 calc R . .
H18C H -0.1260 0.4011 0.6749 0.059 Uiso 1 1 calc R . .
C19 C -0.03036(11) 0.1933(2) 0.77395(18) 0.0452(6) Uani 1 1 d . . .
H19A H -0.0500 0.1424 0.8050 0.068 Uiso 1 1 calc R . .
H19B H 0.0073 0.1735 0.8001 0.068 Uiso 1 1 calc R . .
H19C H -0.0424 0.1656 0.7127 0.068 Uiso 1 1 calc R . .
C20 C -0.00533(9) 0.4777(3) 0.72308(15) 0.0386(5) Uani 1 1 d . . .
H20A H 0.0316 0.4490 0.7429 0.058 Uiso 1 1 calc R . .
H20B H -0.0075 0.5755 0.7349 0.058 Uiso 1 1 calc R . .
H20C H -0.0209 0.4610 0.6604 0.058 Uiso 1 1 calc R . .
C21 C -0.01449(7) 0.6475(2) 0.93918(11) 0.0216(3) Uani 1 1 d . . .
C22 C -0.04144(7) 0.7550(2) 0.96619(12) 0.0232(4) Uani 1 1 d . . .
C23 C -0.02398(7) 0.8917(2) 0.96777(13) 0.0257(4) Uani 1 1 d . . .
H23 H -0.0424 0.9631 0.9850 0.031 Uiso 1 1 calc R . .
C24 C 0.01919(7) 0.9220(2) 0.94470(12) 0.0249(4) Uani 1 1 d . . .
H24 H 0.0292 1.0150 0.9428 0.030 Uiso 1 1 calc R . .
C25 C 0.04923(7) 0.8172(2) 0.92365(12) 0.0226(4) Uani 1 1 d . . .
C26 C 0.03370(7) 0.68177(19) 0.92356(11) 0.0218(4) Uani 1 1 d . . .
C27 C 0.08220(11) 0.4187(3) 1.0652(2) 0.0567(8) Uani 1 1 d . . .
H27A H 0.0528 0.3560 1.0386 0.085 Uiso 1 1 calc R . .
H27B H 0.0698 0.4960 1.0915 0.085 Uiso 1 1 calc R . .
H27C H 0.1100 0.3700 1.1102 0.085 Uiso 1 1 calc R . .
C28 C 0.12369(13) 0.3500(3) 0.9121(2) 0.0599(8) Uani 1 1 d . . .
H28A H 0.1293 0.3930 0.8615 0.090 Uiso 1 1 calc R . .
H28B H 0.0942 0.2857 0.8924 0.090 Uiso 1 1 calc R . .
H28C H 0.1556 0.3006 0.9459 0.090 Uiso 1 1 calc R . .
C29 C 0.16851(9) 0.5852(3) 1.03464(18) 0.0477(6) Uani 1 1 d . . .
H29A H 0.1593 0.6639 1.0640 0.072 Uiso 1 1 calc R . .
H29B H 0.1836 0.6177 0.9910 0.072 Uiso 1 1 calc R . .
H29C H 0.1944 0.5281 1.0775 0.072 Uiso 1 1 calc R . .
C30 C 0.09661(7) 0.8539(2) 0.90269(12) 0.0238(4) Uani 1 1 d . . .
H30 H 0.1158 0.7842 0.8858 0.029 Uiso 1 1 calc R . .
C31 C 0.15806(7) 1.00971(19) 0.88533(13) 0.0246(4) Uani 1 1 d . . .
C32 C 0.15256(8) 1.0563(2) 0.80126(13) 0.0292(4) Uani 1 1 d . . .
C33 C 0.09878(8) 1.0565(3) 0.73001(14) 0.0342(5) Uani 1 1 d . . .
H33 H 0.0713 1.0522 0.7589 0.041 Uiso 1 1 calc R . .
C34 C 0.09242(10) 0.9309(3) 0.67253(17) 0.0437(6) Uani 1 1 d . . .
H34A H 0.0960 0.8482 0.7081 0.065 Uiso 1 1 calc R . .
H34B H 0.1196 0.9313 0.6447 0.065 Uiso 1 1 calc R . .
H34C H 0.0575 0.9322 0.6278 0.065 Uiso 1 1 calc R . .
C35 C 0.08919(12) 1.1867(3) 0.67467(17) 0.0494(6) Uani 1 1 d . . .
H35A H 0.0519 1.1919 0.6389 0.074 Uiso 1 1 calc R . .
H35B H 0.1109 1.1846 0.6368 0.074 Uiso 1 1 calc R . .
H35C H 0.0986 1.2670 0.7128 0.074 Uiso 1 1 calc R . .
C36 C 0.19731(9) 1.0987(3) 0.78329(15) 0.0377(5) Uani 1 1 d . . .
H36 H 0.1941 1.1310 0.7267 0.045 Uiso 1 1 calc R . .
C37 C 0.24635(9) 1.0946(3) 0.84670(16) 0.0429(6) Uani 1 1 d . . .
H37 H 0.2767 1.1217 0.8335 0.051 Uiso 1 1 calc R . .
C38 C 0.25088(8) 1.0507(3) 0.92913(15) 0.0399(5) Uani 1 1 d . . .
H38 H 0.2847 1.0498 0.9724 0.048 Uiso 1 1 calc R . .
C39 C 0.20774(8) 1.0078(2) 0.95140(13) 0.0294(4) Uani 1 1 d . . .
C40 C 0.21491(8) 0.9699(2) 1.04530(14) 0.0326(4) Uani 1 1 d . . .
H40 H 0.1815 0.9270 1.0469 0.039 Uiso 1 1 calc R . .
C41 C 0.25995(9) 0.8675(3) 1.08360(16) 0.0402(5) Uani 1 1 d . . .
H41A H 0.2934 0.9097 1.0858 0.060 Uiso 1 1 calc R . .
H41B H 0.2538 0.7855 1.0469 0.060 Uiso 1 1 calc R . .
H41C H 0.2614 0.8420 1.1425 0.060 Uiso 1 1 calc R . .
C42 C 0.22498(13) 1.0987(3) 1.10163(17) 0.0506(6) Uani 1 1 d . . .
H42A H 0.1947 1.1605 1.0804 0.076 Uiso 1 1 calc R . .
H42B H 0.2566 1.1450 1.0985 0.076 Uiso 1 1 calc R . .
H42C H 0.2301 1.0734 1.1621 0.076 Uiso 1 1 calc R . .
N1 N -0.13999(6) 0.32194(18) 0.97939(11) 0.0271(3) Uani 1 1 d . . .
N2 N 0.11226(6) 0.97640(18) 0.90672(11) 0.0269(3) Uani 1 1 d . . .
O1 O -0.01897(5) 0.41151(13) 0.88908(8) 0.0241(3) Uani 1 1 d . . .
O2 O 0.06457(5) 0.58159(14) 0.90787(9) 0.0252(3) Uani 1 1 d . . .
Si1 Si -0.04163(2) 0.37862(6) 0.78168(3) 0.02739(12) Uani 1 1 d . . .
Si2 Si 0.10867(2) 0.48300(6) 0.98066(4) 0.03137(14) Uani 1 1 d . . .

loop_
_atom_site_aniso_label
_atom_site_aniso_U_11
_atom_site_aniso_U_22
_atom_site_aniso_U_33
_atom_site_aniso_U_23
_atom_site_aniso_U_13
_atom_site_aniso_U_12
C1 0.0260(9) 0.0230(9) 0.0313(9) -0.0016(7) 0.0159(7) -0.0020(7)
C2 0.0294(9) 0.0266(10) 0.0307(10) -0.0014(8) 0.0147(8) -0.0006(8)
C3 0.0334(10) 0.0320(11) 0.0308(10) 0.0007(8) 0.0120(8) -0.0020(9)
C4 0.0635(16) 0.0571(17) 0.0325(12) 0.0031(11) 0.0221(11) 0.0113(13)
C5 0.0366(11) 0.0493(15) 0.0444(13) 0.0071(11) 0.0096(10) 0.0038(11)
C6 0.0304(10) 0.0288(11) 0.0381(11) -0.0026(8) 0.0130(8) -0.0054(8)
C7 0.0344(10) 0.0241(10) 0.0422(12) 0.0010(8) 0.0185(9) -0.0043(8)
C8 0.0363(11) 0.0274(10) 0.0341(10) 0.0045(8) 0.0150(9) 0.0016(8)
C9 0.0290(9) 0.0245(10) 0.0339(10) -0.0001(8) 0.0147(8) 0.0023(8)
C10 0.0373(11) 0.0255(10) 0.0328(10) 0.0023(8) 0.0069(8) -0.0001(8)
C11 0.0608(15) 0.0405(13) 0.0322(12) 0.0008(10) 0.0100(11) -0.0024(12)
C12 0.0353(11) 0.0369(13) 0.0486(14) 0.0022(10) 0.0023(10) -0.0013(10)
C13 0.0269(9) 0.0260(10) 0.0275(9) -0.0007(7) 0.0111(7) -0.0035(8)
C14 0.0218(9) 0.0240(10) 0.0264(9) 0.0013(7) 0.0074(7) -0.0023(7)
C15 0.0240(9) 0.0331(11) 0.0331(10) -0.0036(8) 0.0148(8) -0.0027(8)
C16 0.0267(9) 0.0298(10) 0.0326(10) -0.0040(8) 0.0142(8) 0.0026(8)
C17 0.0234(8) 0.0215(9) 0.0232(9) 0.0002(7) 0.0085(7) 0.0014(7)
C18 0.0281(10) 0.0523(15) 0.0337(11) 0.0044(10) 0.0055(8) -0.0016(10)
C19 0.0573(15) 0.0284(12) 0.0495(14) -0.0102(10) 0.0172(12) -0.0008(11)
C20 0.0388(12) 0.0474(14) 0.0321(11) 0.0051(10) 0.0152(9) -0.0028(10)
C21 0.0210(8) 0.0232(9) 0.0210(8) 0.0011(7) 0.0075(7) 0.0008(7)
C22 0.0231(8) 0.0245(9) 0.0223(8) -0.0017(7) 0.0078(6) 0.0008(7)
C23 0.0246(9) 0.0236(10) 0.0295(10) -0.0027(7) 0.0099(7) 0.0030(7)
C24 0.0259(9) 0.0203(9) 0.0293(10) -0.0014(7) 0.0101(7) -0.0015(7)
C25 0.0223(8) 0.0231(9) 0.0231(9) 0.0007(7) 0.0084(7) -0.0010(7)
C26 0.0217(8) 0.0217(9) 0.0222(8) 0.0013(7) 0.0077(7) 0.0023(7)
C27 0.0462(14) 0.0633(19) 0.0533(16) 0.0290(14) 0.0065(12) -0.0005(13)
C28 0.0610(16) 0.0429(15) 0.0616(17) -0.0154(13) 0.0012(13) 0.0291(13)
C29 0.0333(11) 0.0464(15) 0.0563(16) -0.0052(12) 0.0053(11) -0.0007(11)
C30 0.0235(8) 0.0224(9) 0.0278(9) 0.0001(7) 0.0115(7) 0.0004(7)
C31 0.0249(9) 0.0190(9) 0.0340(10) -0.0038(7) 0.0153(8) -0.0027(7)
C32 0.0305(10) 0.0274(11) 0.0326(10) -0.0040(8) 0.0144(8) 0.0003(8)
C33 0.0320(10) 0.0399(12) 0.0324(10) 0.0000(9) 0.0131(8) 0.0042(9)
C34 0.0371(11) 0.0417(14) 0.0464(13) -0.0054(11) 0.0061(10) -0.0058(10)
C35 0.0613(15) 0.0422(14) 0.0359(12) 0.0018(11) 0.0042(11) 0.0067(12)
C36 0.0408(12) 0.0434(13) 0.0353(11) 0.0005(9) 0.0214(9) -0.0028(10)
C37 0.0345(11) 0.0560(16) 0.0464(14) -0.0037(11) 0.0245(10) -0.0129(11)
C38 0.0256(10) 0.0555(15) 0.0408(12) -0.0043(11) 0.0138(9) -0.0084(10)
C39 0.0275(10) 0.0295(10) 0.0331(11) -0.0035(8) 0.0127(8) -0.0060(8)
C40 0.0278(9) 0.0385(12) 0.0326(11) -0.0011(9) 0.0117(8) -0.0039(9)
C41 0.0315(10) 0.0452(14) 0.0441(13) 0.0025(10) 0.0126(9) 0.0010(10)
C42 0.0727(18) 0.0454(15) 0.0395(13) -0.0043(11) 0.0264(12) 0.0006(13)
N1 0.0262(8) 0.0252(8) 0.0309(9) 0.0018(7) 0.0108(7) -0.0028(7)
N2 0.0249(8) 0.0253(9) 0.0339(9) -0.0021(7) 0.0141(7) -0.0031(7)
O1 0.0272(6) 0.0198(6) 0.0280(7) -0.0025(5) 0.0128(5) -0.0014(5)
O2 0.0249(6) 0.0212(7) 0.0329(7) -0.0001(5) 0.0142(5) 0.0008(5)
Si1 0.0302(3) 0.0243(3) 0.0291(3) -0.0022(2) 0.0118(2) -0.0019(2)
Si2 0.0273(3) 0.0242(3) 0.0404(3) -0.0016(2) 0.0081(2) 0.0040(2)

loop_
_atom_type_symbol
_atom_type_description
_atom_type_scat_dispersion_real
_atom_type_scat_dispersion_imag
_atom_type_scat_source
C C 0.0033 0.0016 'International Tables Vol C Tables 4.2.6.8 and 6.1.1.4'
H H 0.0000 0.0000 'International Tables Vol C Tables 4.2.6.8 and 6.1.1.4'
N N 0.0061 0.0033 'International Tables Vol C Tables 4.2.6.8 and 6.1.1.4'
O O 0.0106 0.0060 'International Tables Vol C Tables 4.2.6.8 and 6.1.1.4'
Si Si 0.0817 0.0704 'International Tables Vol C Tables 4.2.6.8 and 6.1.1.4'

loop_
_geom_angle_atom_site_label_1
_geom_angle_atom_site_label_2
_geom_angle_atom_site_label_3
_geom_angle
_geom_angle_site_symmetry_1
_geom_angle_site_symmetry_3
_geom_angle_publ_flag
C9 C1 C2 121.15(18) . . ?
C9 C1 N1 117.48(17) . . ?
C2 C1 N1 120.93(18) . . ?
C6 C2 C1 118.05(19) . . ?
C6 C2 C3 120.01(19) . . ?
C1 C2 C3 121.93(18) . . ?
C2 C3 C4 110.47(18) . . ?
C2 C3 C5 111.84(18) . . ?
C4 C3 C5 110.8(2) . . ?
C7 C6 C2 121.9(2) . . ?
C6 C7 C8 119.4(2) . . ?
C9 C8 C7 120.8(2) . . ?
C8 C9 C1 118.66(19) . . ?
C8 C9 C10 120.58(19) . . ?
C1 C9 C10 120.76(18) . . ?
C9 C10 C11 113.23(19) . . ?
C9 C10 C12 110.21(19) . . ?
C11 C10 C12 110.8(2) . . ?
N1 C13 C14 120.58(18) . . ?
C17 C14 C15 119.24(17) . . ?
C17 C14 C13 121.30(17) . . ?
C15 C14 C13 119.44(17) . . ?
C16 C15 C14 121.30(18) . . ?
C15 C16 C22 120.59(18) . . ?
O1 C17 C14 118.46(17) . . ?
O1 C17 C21 120.89(16) . . ?
C14 C17 C21 120.64(17) . . ?
C22 C21 C17 117.73(16) . . ?
C22 C21 C26 117.54(17) . . ?
C17 C21 C26 124.72(17) . . ?
C23 C22 C16 120.16(17) . . ?
C23 C22 C21 120.11(17) . . ?
C16 C22 C21 119.73(18) . . ?
C24 C23 C22 120.51(18) . . ?
C23 C24 C25 121.04(18) . . ?
C26 C25 C24 119.60(17) . . ?
C26 C25 C30 121.15(16) . . ?
C24 C25 C30 119.25(17) . . ?
O2 C26 C25 118.88(16) . . ?
O2 C26 C21 120.45(17) . . ?
C25 C26 C21 120.67(16) . . ?
N2 C30 C25 121.31(17) . . ?
C32 C31 C39 121.03(17) . . ?
C32 C31 N2 119.48(18) . . ?
C39 C31 N2 119.21(17) . . ?
C36 C32 C31 118.81(19) . . ?
C36 C32 C33 120.53(19) . . ?
C31 C32 C33 120.63(18) . . ?
C34 C33 C32 110.65(18) . . ?
C34 C33 C35 110.2(2) . . ?
C32 C33 C35 112.5(2) . . ?
C37 C36 C32 120.8(2) . . ?
C38 C37 C36 119.6(2) . . ?
C37 C38 C39 122.4(2) . . ?
C38 C39 C31 117.32(19) . . ?
C38 C39 C40 119.72(19) . . ?
C31 C39 C40 122.84(18) . . ?
C39 C40 C42 110.0(2) . . ?
C39 C40 C41 112.76(18) . . ?
C42 C40 C41 109.4(2) . . ?
C13 N1 C1 121.56(18) . . ?
C30 N2 C31 120.28(17) . . ?
C17 O1 Si1 124.56(12) . . ?
C26 O2 Si2 127.82(12) . . ?
O1 Si1 C19 104.29(10) . . ?
O1 Si1 C20 111.42(9) . . ?
C19 Si1 C20 110.55(12) . . ?
O1 Si1 C18 109.54(9) . . ?
C19 Si1 C18 111.01(12) . . ?
C20 Si1 C18 109.92(11) . . ?
O2 Si2 C28 102.82(11) . . ?
O2 Si2 C29 109.12(11) . . ?
C28 Si2 C29 109.70(15) . . ?
O2 Si2 C27 111.30(11) . . ?
C28 Si2 C27 115.21(17) . . ?
C29 Si2 C27 108.49(14) . . ?

loop_
_geom_bond_atom_site_label_1
_geom_bond_atom_site_label_2
_geom_bond_distance
_geom_bond_site_symmetry_2
_geom_bond_publ_flag
C1 C9 1.408(3) . ?
C1 C2 1.410(3) . ?
C1 N1 1.421(3) . ?
C2 C6 1.389(3) . ?
C2 C3 1.521(3) . ?
C3 C4 1.522(3) . ?
C3 C5 1.532(3) . ?
C6 C7 1.387(3) . ?
C7 C8 1.397(3) . ?
C8 C9 1.393(3) . ?
C9 C10 1.516(3) . ?
C10 C11 1.536(3) . ?
C10 C12 1.539(3) . ?
C13 N1 1.274(3) . ?
C13 C14 1.471(3) . ?
C14 C17 1.396(3) . ?
C14 C15 1.411(3) . ?
C15 C16 1.356(3) . ?
C16 C22 1.417(3) . ?
C17 O1 1.370(2) . ?
C17 C21 1.427(3) . ?
C18 Si1 1.856(2) . ?
C19 Si1 1.846(2) . ?
C20 Si1 1.849(2) . ?
C21 C22 1.426(3) . ?
C21 C26 1.441(2) . ?
C22 C23 1.412(3) . ?
C23 C24 1.367(3) . ?
C24 C25 1.415(3) . ?
C25 C26 1.386(3) . ?
C25 C30 1.470(3) . ?
C26 O2 1.361(2) . ?
C27 Si2 1.857(3) . ?
C28 Si2 1.843(3) . ?
C29 Si2 1.851(3) . ?
C30 N2 1.262(3) . ?
C31 C32 1.404(3) . ?
C31 C39 1.412(3) . ?
C31 N2 1.425(2) . ?
C32 C36 1.393(3) . ?
C32 C33 1.527(3) . ?
C33 C34 1.518(3) . ?
C33 C35 1.530(4) . ?
C36 C37 1.382(4) . ?
C37 C38 1.376(4) . ?
C38 C39 1.391(3) . ?
C39 C40 1.523(3) . ?
C40 C42 1.527(4) . ?
C40 C41 1.536(3) . ?
O1 Si1 1.6822(15) . ?
O2 Si2 1.6765(15) . ?

loop_
_cod_related_entry_id
_cod_related_entry_database
_cod_related_entry_code
1 ChemSpider 30660060
